data_1503661
loop_
_publ_author_name
'Shaabani, Ahmad'
'Ghadari, Rahim'
'Ghasemi, Sabrieh'
'Pedarpour, Milad'
'Rezayan, Ali Hossein'
'Sarvary, Afshin'
'Ng, Seik Weng'

_publ_section_title
;
 Novel One-Pot Three- and Pseudo-Five-Component Reactions: Synthesis of
 Functionalized Benzo[g]- and Dihydropyrano[2,3-g]chromene Derivatives
;
_journal_issue 6
_journal_name_full 'Journal of Combinatorial Chemistry'
_journal_page_first 956
_journal_paper_doi 10.1021/cc900101w
_journal_volume 11
_journal_year 2009
_chemical_formula_moiety 'C21 H14 N2 O4, C2 H6 O S'
_chemical_formula_sum 'C23 H20 N2 O5 S'
_chemical_formula_weight 436.47
_chemical_name_systematic
; 
 ? 
;
_space_group_IT_number 14
_symmetry_cell_setting monoclinic
_symmetry_space_group_name_Hall '-P 2ybc'
_symmetry_space_group_name_H-M 'P 1 21/c 1'
_atom_sites_solution_hydrogens geom
_atom_sites_solution_primary direct
_atom_sites_solution_secondary difmap
_audit_creation_method SHELXL-97
_cell_angle_alpha 90.00
_cell_angle_beta 105.516(1)
_cell_angle_gamma 90.00
_cell_formula_units_Z 4
_cell_length_a 10.3181(1)
_cell_length_b 18.6790(3)
_cell_length_c 11.1566(2)
_cell_measurement_reflns_used 7441
_cell_measurement_temperature 140(2)
_cell_measurement_theta_max 28.3
_cell_measurement_theta_min 2.2
_cell_volume 2071.87(5)
_computing_cell_refinement 'SAINT (Bruker, 2008)'
_computing_data_collection 'APEX2 software (Bruker, 2008)'
_computing_data_reduction SAINT
_computing_molecular_graphics 'X-Seed (Barbour, 2001)'
_computing_publication_material 'publCIF (Westrip, 2009)'
_computing_structure_refinement 'SHELXL-97 (Sheldrick, 2008)'
_computing_structure_solution 'SHELXS-97 (Sheldrick, 2008)'
_diffrn_ambient_temperature 140(2)
_diffrn_measured_fraction_theta_full 0.993
_diffrn_measured_fraction_theta_max 0.993
_diffrn_measurement_device_type 'Bruker SMART APEX diffractometer'
_diffrn_measurement_method '\w scans'
_diffrn_radiation_monochromator graphite
_diffrn_radiation_source 'fine-focus sealed tube'
_diffrn_radiation_type MoK\a
_diffrn_radiation_wavelength 0.71073
_diffrn_reflns_av_R_equivalents 0.0199
_diffrn_reflns_av_sigmaI/netI 0.0224
_diffrn_reflns_limit_h_max 13
_diffrn_reflns_limit_h_min -12
_diffrn_reflns_limit_k_max 24
_diffrn_reflns_limit_k_min -21
_diffrn_reflns_limit_l_max 14
_diffrn_reflns_limit_l_min -13
_diffrn_reflns_number 14128
_diffrn_reflns_theta_full 27.50
_diffrn_reflns_theta_max 27.50
_diffrn_reflns_theta_min 2.05
_diffrn_standards_decay_% 0
_diffrn_standards_interval_count 0
_diffrn_standards_interval_time 0
_diffrn_standards_number 0
_exptl_absorpt_coefficient_mu 0.195
_exptl_absorpt_correction_T_max 0.9438
_exptl_absorpt_correction_T_min 0.9260
_exptl_absorpt_correction_type multi-scan
_exptl_absorpt_process_details 'SADABS (Sheldrick, 1996)'
_exptl_crystal_colour Orange
_exptl_crystal_density_diffrn 1.399
_exptl_crystal_density_method 'not measured'
_exptl_crystal_description Block
_exptl_crystal_F_000 912
_exptl_crystal_size_max 0.40
_exptl_crystal_size_mid 0.35
_exptl_crystal_size_min 0.30
_refine_diff_density_max 0.360
_refine_diff_density_min -0.276
_refine_diff_density_rms 0.045
_refine_ls_extinction_method none
_refine_ls_goodness_of_fit_ref 1.029
_refine_ls_hydrogen_treatment mixed
_refine_ls_matrix_type full
_refine_ls_number_parameters 291
_refine_ls_number_reflns 4733
_refine_ls_number_restraints 2
_refine_ls_restrained_S_all 1.029
_refine_ls_R_factor_all 0.0418
_refine_ls_R_factor_gt 0.0338
_refine_ls_shift/su_max 0.001
_refine_ls_shift/su_mean 0.001
_refine_ls_structure_factor_coef Fsqd
_refine_ls_weighting_details 'calc w=1/[\s^2^(Fo^2^)+(0.0505P)^2^+0.8672P] where P=(Fo^2^+2Fc^2^)/3'
_refine_ls_weighting_scheme calc
_refine_ls_wR_factor_gt 0.0898
_refine_ls_wR_factor_ref 0.0974
_reflns_number_gt 4051
_reflns_number_total 4733
_reflns_threshold_expression I>2\s(I)
_cod_data_source_file cc900101w_si_001.cif
_cod_data_source_block a
_cod_depositor_comments
;
The following automatic conversions were performed:

'_symmetry_cell_setting' value 'Monoclinic' changed to 'monoclinic'
according to /home/saulius/struct/CIF-dictionaries/cif_core.dic
dictionary named 'cif_core.dic' version 2.4.2 from
2011-04-26.

'_exptl_absorpt_correction_type' value 'Multi-scan'
changed to 'multi-scan' according to
/home/saulius/struct/CIF-dictionaries/cif_core.dic dictionary named
'cif_core.dic' version 2.4.2 from 2011-04-26.

Automatic conversion script
Id: cif_fix_values 1715 2011-07-08 13:25:40Z adriana 
;
_cod_original_sg_symbol_H-M 'P 21/c'
_cod_database_code 1503661

loop_
_symmetry_equiv_pos_as_xyz
'x, y, z'
'-x, y+1/2, -z+1/2'
'-x, -y, -z'
'x, -y-1/2, z-1/2'

loop_
_atom_site_label
_atom_site_type_symbol
_atom_site_fract_x
_atom_site_fract_y
_atom_site_fract_z
_atom_site_U_iso_or_equiv
_atom_site_adp_type
_atom_site_occupancy
_atom_site_symmetry_multiplicity
_atom_site_calc_flag
_atom_site_refinement_flags
S1 S 0.96384(4) 0.722526(19) 0.86836(3) 0.02780(11) Uani 1 1 d .
O1 O 0.92272(9) 0.60335(5) 0.51560(8) 0.01845(19) Uani 1 1 d .
O2 O 1.16895(9) 0.65545(5) 0.55968(9) 0.0234(2) Uani 1 1 d .
O3 O 0.98396(9) 0.49720(6) 0.14911(9) 0.0249(2) Uani 1 1 d .
O4 O 0.51511(11) 0.70741(5) -0.10381(9) 0.0287(2) Uani 1 1 d .
O5 O 0.84557(12) 0.69066(7) 0.77592(11) 0.0425(3) Uani 1 1 d .
N1 N 0.75323(11) 0.58351(7) 0.59964(11) 0.0226(2) Uani 1 1 d D
H1 H 0.7974(16) 0.6126(8) 0.6591(13) 0.028(4) Uiso 1 1 d D
H2 H 0.6719(11) 0.5691(9) 0.5997(17) 0.035(5) Uiso 1 1 d D
N2 N 0.51924(11) 0.46461(6) 0.37959(11) 0.0229(2) Uani 1 1 d .
C1 C 0.80029(12) 0.57011(7) 0.50216(12) 0.0168(2) Uani 1 1 d .
C2 C 0.74394(12) 0.52884(7) 0.40061(11) 0.0168(2) Uani 1 1 d .
C3 C 0.79898(12) 0.52524(7) 0.28769(11) 0.0158(2) Uani 1 1 d .
H3 H 0.7962 0.4745 0.2586 0.019 Uiso 1 1 calc R
C4 C 0.94311(12) 0.55032(7) 0.32600(11) 0.0160(2) Uani 1 1 d .
C5 C 0.99249(12) 0.58811(7) 0.42996(11) 0.0161(2) Uani 1 1 d .
C6 C 0.61934(12) 0.49435(7) 0.39134(11) 0.0171(2) Uani 1 1 d .
C7 C 0.72020(12) 0.57215(7) 0.18062(11) 0.0163(2) Uani 1 1 d .
C8 C 0.70609(12) 0.64555(7) 0.19868(12) 0.0185(3) Uani 1 1 d .
H8 H 0.7440 0.6657 0.2786 0.022 Uiso 1 1 calc R
C9 C 0.63808(13) 0.68919(7) 0.10247(12) 0.0208(3) Uani 1 1 d .
H9 H 0.6296 0.7390 0.1162 0.025 Uiso 1 1 calc R
C10 C 0.58164(13) 0.65989(7) -0.01539(12) 0.0201(3) Uani 1 1 d .
C11 C 0.59528(13) 0.58718(7) -0.03582(12) 0.0206(3) Uani 1 1 d .
H11 H 0.5580 0.5671 -0.1158 0.025 Uiso 1 1 calc R
C12 C 0.66461(12) 0.54416(7) 0.06297(12) 0.0183(3) Uani 1 1 d .
H12 H 0.6739 0.4945 0.0492 0.022 Uiso 1 1 calc R
C13 C 0.45752(17) 0.67963(9) -0.22550(13) 0.0338(4) Uani 1 1 d .
H13A H 0.4110 0.7181 -0.2799 0.051 Uiso 1 1 calc R
H13B H 0.3931 0.6417 -0.2214 0.051 Uiso 1 1 calc R
H13C H 0.5288 0.6599 -0.2588 0.051 Uiso 1 1 calc R
C14 C 1.02642(12) 0.53581(7) 0.23931(11) 0.0171(2) Uani 1 1 d .
C15 C 1.16001(12) 0.57125(7) 0.26440(12) 0.0177(2) Uani 1 1 d .
C16 C 1.23554(13) 0.56371(8) 0.17854(12) 0.0219(3) Uani 1 1 d .
H16 H 1.2023 0.5358 0.1056 0.026 Uiso 1 1 calc R
C17 C 1.35996(13) 0.59737(8) 0.20070(13) 0.0242(3) Uani 1 1 d .
H17 H 1.4119 0.5925 0.1425 0.029 Uiso 1 1 calc R
C18 C 1.40865(13) 0.63800(7) 0.30742(13) 0.0232(3) Uani 1 1 d .
H18 H 1.4939 0.6606 0.3219 0.028 Uiso 1 1 calc R
C19 C 1.33393(13) 0.64592(7) 0.39307(13) 0.0203(3) Uani 1 1 d .
H19 H 1.3678 0.6739 0.4659 0.024 Uiso 1 1 calc R
C20 C 1.20860(12) 0.61257(7) 0.37168(12) 0.0174(2) Uani 1 1 d .
C21 C 1.12921(12) 0.62135(7) 0.46399(11) 0.0168(2) Uani 1 1 d .
C22 C 1.11016(18) 0.67723(10) 0.85191(17) 0.0403(4) Uani 1 1 d .
H22A H 1.1204 0.6856 0.7682 0.060 Uiso 1 1 calc R
H22B H 1.1010 0.6258 0.8647 0.060 Uiso 1 1 calc R
H22C H 1.1895 0.6954 0.9138 0.060 Uiso 1 1 calc R
C23 C 0.96279(19) 0.68720(13) 1.01576(17) 0.0501(5) Uani 1 1 d .
H23A H 0.8880 0.7082 1.0424 0.075 Uiso 1 1 calc R
H23B H 1.0479 0.6988 1.0766 0.075 Uiso 1 1 calc R
H23C H 0.9519 0.6351 1.0096 0.075 Uiso 1 1 calc R

loop_
_atom_site_aniso_label
_atom_site_aniso_U_11
_atom_site_aniso_U_22
_atom_site_aniso_U_33
_atom_site_aniso_U_23
_atom_site_aniso_U_13
_atom_site_aniso_U_12
S1 0.0346(2) 0.02031(18) 0.02439(18) -0.00286(13) 0.00080(14) 0.00164(14)
O1 0.0164(4) 0.0222(5) 0.0183(4) -0.0049(4) 0.0074(3) -0.0050(3)
O2 0.0190(4) 0.0297(5) 0.0212(5) -0.0066(4) 0.0049(4) -0.0048(4)
O3 0.0222(5) 0.0311(5) 0.0225(5) -0.0080(4) 0.0081(4) -0.0038(4)
O4 0.0374(6) 0.0228(5) 0.0199(5) -0.0014(4) -0.0029(4) 0.0060(4)
O5 0.0434(7) 0.0324(6) 0.0390(6) -0.0119(5) -0.0112(5) 0.0061(5)
N1 0.0208(6) 0.0286(6) 0.0206(6) -0.0072(5) 0.0094(4) -0.0089(5)
N2 0.0207(5) 0.0261(6) 0.0232(6) -0.0042(5) 0.0081(4) -0.0043(5)
C1 0.0152(5) 0.0173(6) 0.0189(6) 0.0016(5) 0.0062(4) -0.0011(4)
C2 0.0153(6) 0.0184(6) 0.0173(6) 0.0004(5) 0.0055(4) -0.0013(4)
C3 0.0148(5) 0.0176(6) 0.0156(6) -0.0017(4) 0.0053(4) -0.0027(4)
C4 0.0142(5) 0.0162(6) 0.0179(6) 0.0017(5) 0.0045(4) -0.0004(4)
C5 0.0150(5) 0.0174(6) 0.0166(6) 0.0012(5) 0.0059(4) 0.0002(4)
C6 0.0192(6) 0.0182(6) 0.0145(6) -0.0013(4) 0.0054(4) 0.0000(5)
C7 0.0123(5) 0.0203(6) 0.0170(6) -0.0004(5) 0.0052(4) -0.0021(4)
C8 0.0171(6) 0.0211(6) 0.0171(6) -0.0051(5) 0.0043(4) -0.0027(5)
C9 0.0213(6) 0.0183(6) 0.0222(6) -0.0036(5) 0.0052(5) -0.0004(5)
C10 0.0191(6) 0.0215(7) 0.0190(6) 0.0003(5) 0.0037(5) 0.0008(5)
C11 0.0208(6) 0.0229(7) 0.0167(6) -0.0045(5) 0.0026(5) -0.0014(5)
C12 0.0181(6) 0.0173(6) 0.0197(6) -0.0032(5) 0.0056(5) -0.0016(5)
C13 0.0467(9) 0.0277(8) 0.0197(7) -0.0008(6) -0.0040(6) 0.0043(7)
C14 0.0164(6) 0.0184(6) 0.0164(6) 0.0009(5) 0.0042(4) 0.0010(5)
C15 0.0157(6) 0.0181(6) 0.0203(6) 0.0021(5) 0.0063(5) 0.0013(5)
C16 0.0205(6) 0.0250(7) 0.0217(6) -0.0015(5) 0.0082(5) 0.0009(5)
C17 0.0209(6) 0.0267(7) 0.0292(7) 0.0017(6) 0.0143(5) 0.0010(5)
C18 0.0170(6) 0.0224(7) 0.0320(7) 0.0020(5) 0.0097(5) -0.0018(5)
C19 0.0177(6) 0.0195(6) 0.0241(6) -0.0003(5) 0.0059(5) -0.0006(5)
C20 0.0160(6) 0.0174(6) 0.0194(6) 0.0026(5) 0.0055(5) 0.0012(5)
C21 0.0154(5) 0.0166(6) 0.0177(6) 0.0013(5) 0.0033(4) -0.0004(4)
C22 0.0395(9) 0.0412(10) 0.0436(10) -0.0039(8) 0.0169(7) 0.0009(7)
C23 0.0378(9) 0.0808(15) 0.0329(9) 0.0105(9) 0.0114(7) 0.0022(9)

loop_
_atom_type_symbol
_atom_type_description
_atom_type_scat_dispersion_real
_atom_type_scat_dispersion_imag
_atom_type_scat_source
C C 0.0033 0.0016 'International Tables Vol C Tables 4.2.6.8 and 6.1.1.4'
H H 0.0000 0.0000 'International Tables Vol C Tables 4.2.6.8 and 6.1.1.4'
N N 0.0061 0.0033 'International Tables Vol C Tables 4.2.6.8 and 6.1.1.4'
O O 0.0106 0.0060 'International Tables Vol C Tables 4.2.6.8 and 6.1.1.4'
S S 0.1246 0.1234 'International Tables Vol C Tables 4.2.6.8 and 6.1.1.4'

loop_
_geom_angle_atom_site_label_1
_geom_angle_atom_site_label_2
_geom_angle_atom_site_label_3
_geom_angle
O5 S1 C23 106.56(9)
O5 S1 C22 107.31(8)
C23 S1 C22 97.71(9)
C5 O1 C1 117.85(10)
C10 O4 C13 116.84(11)
N1 C1 C2 128.19(12)
N1 C1 O1 110.55(11)
C2 C1 O1 121.25(11)
C1 C2 C6 119.61(11)
C1 C2 C3 122.94(11)
C6 C2 C3 116.97(11)
C4 C3 C2 108.12(10)
C4 C3 C7 108.75(10)
C2 C3 C7 112.64(10)
C5 C4 C14 120.68(11)
C5 C4 C3 121.88(11)
C14 C4 C3 117.31(11)
C4 C5 O1 124.39(11)
C4 C5 C21 123.69(11)
O1 C5 C21 111.88(10)
N2 C6 C2 176.99(14)
C12 C7 C8 118.24(12)
C12 C7 C3 121.51(11)
C8 C7 C3 120.22(11)
C9 C8 C7 121.17(11)
C8 C9 C10 119.79(12)
O4 C10 C11 124.68(12)
O4 C10 C9 115.24(12)
C11 C10 C9 120.08(12)
C10 C11 C12 119.05(12)
C7 C12 C11 121.67(12)
O3 C14 C4 120.25(11)
O3 C14 C15 121.92(11)
C4 C14 C15 117.81(11)
C16 C15 C20 120.34(12)
C16 C15 C14 119.08(12)
C20 C15 C14 120.57(11)
C17 C16 C15 119.41(13)
C18 C17 C16 120.32(12)
C17 C18 C19 120.60(12)
C18 C19 C20 119.63(12)
C15 C20 C19 119.70(12)
C15 C20 C21 121.04(11)
C19 C20 C21 119.26(11)
O2 C21 C20 123.16(11)
O2 C21 C5 120.95(11)
C20 C21 C5 115.84(11)

loop_
_geom_bond_atom_site_label_1
_geom_bond_atom_site_label_2
_geom_bond_distance
S1 O5 1.4946(11)
S1 C23 1.7746(18)
S1 C22 1.7824(18)
O1 C5 1.3712(15)
O1 C1 1.3793(15)
O2 C21 1.2163(15)
O3 C14 1.2202(16)
O4 C10 1.3675(16)
O4 C13 1.4262(17)
N1 C1 1.3281(16)
N2 C6 1.1489(17)
C1 C2 1.3651(17)
C2 C6 1.4168(17)
C2 C3 1.5156(16)
C3 C4 1.5078(16)
C3 C7 1.5284(17)
C4 C5 1.3368(18)
C4 C14 1.4807(17)
C5 C21 1.4943(16)
C7 C12 1.3865(17)
C7 C8 1.3989(18)
C8 C9 1.3807(18)
C9 C10 1.3993(18)
C10 C11 1.3904(19)
C11 C12 1.3966(18)
C14 C15 1.4867(17)
C15 C16 1.3943(18)
C15 C20 1.3994(18)
C16 C17 1.3909(19)
C17 C18 1.388(2)
C18 C19 1.3870(18)
C19 C20 1.3973(17)
C20 C21 1.4865(17)

loop_
_geom_hbond_atom_site_label_D
_geom_hbond_atom_site_label_H
_geom_hbond_atom_site_label_A
_geom_hbond_distance_DH
_geom_hbond_distance_HA
_geom_hbond_distance_DA
_geom_hbond_angle_DHA
_geom_hbond_site_symmetry_A
N1 H1 O5 0.88(1) 1.93(1) 2.789(2) 164(2) .
N1 H2 N2 0.88(1) 2.14(1) 3.019(2) 174(2) 3_666
